data_7008151
loop_
_publ_author_name
'Chan, Zhi-Kai'
'Wu, Ying-Yann'
'Chen, Jhy-Der'
'Yeh, Chen-Yu'
'Wang, Chih-Chieh'
'Tsai, Yi-Fang'
'Wang, Ju-Chun'

_publ_section_title
;
 Linear and cyclic tetranuclear copper(I) complexes containing anions
 of N,N'-bis(pyrimidine-2-yl)formamidine.
;
_journal_issue 5
_journal_name_full 'Dalton transactions (Cambridge, England : 2003)'
_journal_page_first 985
_journal_page_last 990
_journal_paper_doi 10.1039/b417911k
_journal_year 2005
_chemical_formula_sum 'C49 H61 Cu4 K N20 O5 S2'
_chemical_formula_weight 1367.56
_chemical_name_systematic
;
?
;
_space_group_IT_number 15
_symmetry_cell_setting monoclinic
_symmetry_space_group_name_Hall '-C 2yc'
_symmetry_space_group_name_H-M 'C 1 2/c 1'
_atom_sites_solution_hydrogens geom
_atom_sites_solution_primary direct
_atom_sites_solution_secondary difmap
_audit_creation_method SHELXL-97
_cell_angle_alpha 90.00
_cell_angle_beta 111.361(3)
_cell_angle_gamma 90.00
_cell_formula_units_Z 4
_cell_length_a 23.372(3)
_cell_length_b 22.429(3)
_cell_length_c 12.0476(17)
_cell_measurement_reflns_used 947
_cell_measurement_temperature 298(2)
_cell_measurement_theta_max 24.87
_cell_measurement_theta_min 2.50
_cell_volume 5881.6(14)
_computing_cell_refinement 'Bruker SMART'
_computing_data_collection 'Bruker SMART'
_computing_data_reduction 'Bruker SAINT'
_computing_molecular_graphics 'Bruker SHELXTL'
_computing_publication_material 'Bruker SHELXTL'
_computing_structure_refinement 'SHELXL-97 (Sheldrick, 1997)'
_computing_structure_solution 'SHELXS-97 (Sheldrick, 1990)'
_diffrn_ambient_temperature 298(2)
_diffrn_measured_fraction_theta_full 0.955
_diffrn_measured_fraction_theta_max 0.955
_diffrn_measurement_device_type 'CCD area detector'
_diffrn_measurement_method 'phi and omega scans'
_diffrn_radiation_monochromator graphite
_diffrn_radiation_source 'fine-focus sealed tube'
_diffrn_radiation_type MoK\a
_diffrn_radiation_wavelength 0.71073
_diffrn_reflns_av_R_equivalents 0.0468
_diffrn_reflns_av_sigmaI/netI 0.0432
_diffrn_reflns_limit_h_max 26
_diffrn_reflns_limit_h_min -25
_diffrn_reflns_limit_k_max 18
_diffrn_reflns_limit_k_min -26
_diffrn_reflns_limit_l_max 14
_diffrn_reflns_limit_l_min -14
_diffrn_reflns_number 12549
_diffrn_reflns_theta_full 25.05
_diffrn_reflns_theta_max 25.05
_diffrn_reflns_theta_min 2.50
_exptl_absorpt_coefficient_mu 1.632
_exptl_absorpt_correction_T_max 0.9493
_exptl_absorpt_correction_T_min 0.5593
_exptl_absorpt_correction_type multi-scan
_exptl_crystal_colour orange
_exptl_crystal_density_diffrn 1.544
_exptl_crystal_density_method 'not measured'
_exptl_crystal_description plate
_exptl_crystal_F_000 2808
_exptl_crystal_size_max 0.76
_exptl_crystal_size_mid 0.30
_exptl_crystal_size_min 0.10
_refine_diff_density_max 0.438
_refine_diff_density_min -0.477
_refine_diff_density_rms 0.060
_refine_ls_extinction_method none
_refine_ls_goodness_of_fit_ref 1.041
_refine_ls_hydrogen_treatment constr
_refine_ls_matrix_type full
_refine_ls_number_parameters 367
_refine_ls_number_reflns 4984
_refine_ls_number_restraints 0
_refine_ls_restrained_S_all 1.041
_refine_ls_R_factor_all 0.0869
_refine_ls_R_factor_gt 0.0487
_refine_ls_shift/su_max 0.001
_refine_ls_shift/su_mean 0.000
_refine_ls_structure_factor_coef Fsqd
_refine_ls_weighting_details 'calc w=1/[\s^2^(Fo^2^)+(0.0470P)^2^+15.7619P] where P=(Fo^2^+2Fc^2^)/3'
_refine_ls_weighting_scheme calc
_refine_ls_wR_factor_gt 0.1079
_refine_ls_wR_factor_ref 0.1269
_reflns_number_gt 3247
_reflns_number_total 4984
_reflns_threshold_expression >2sigma(I)
_cod_data_source_file b417911k.txt
_cod_data_source_block 1
_cod_depositor_comments
;
The following automatic conversions were performed:
'_symmetry_cell_setting' value 'Monoclinic' changed to 'monoclinic'
according to '/home/saulius/struct/CIF-dictionaries/cif_core.dic'
dictionary named 'cif_core.dic' version 2.4.1 from 2010-06-29.

Automatic conversion script
Id: cif_fix_enum 1527 2010-12-29 10:47:43Z saulius 
;
_cod_original_cell_volume 5881.7(15)
_cod_original_sg_symbol_H-M C2/c
_cod_database_code 7008151

loop_
_symmetry_equiv_pos_as_xyz
'x, y, z'
'-x, y, -z+1/2'
'x+1/2, y+1/2, z'
'-x+1/2, y+1/2, -z+1/2'
'-x, -y, -z'
'x, -y, z-1/2'
'-x+1/2, -y+1/2, -z'
'x+1/2, -y+1/2, z-1/2'

loop_
_atom_site_label
_atom_site_type_symbol
_atom_site_fract_x
_atom_site_fract_y
_atom_site_fract_z
_atom_site_U_iso_or_equiv
_atom_site_adp_type
_atom_site_occupancy
_atom_site_symmetry_multiplicity
_atom_site_calc_flag
_atom_site_refinement_flags
_atom_site_disorder_assembly
_atom_site_disorder_group
Cu1 Cu 0.33586(2) 0.12742(3) 0.73428(5) 0.0551(2) Uani 1 1 d . . .
Cu2 Cu 0.44549(2) 0.12498(2) 0.74480(5) 0.04208(16) Uani 1 1 d . . .
S S 0.13003(8) 0.07712(10) 0.6746(2) 0.1137(7) Uani 1 1 d . . .
K K 0.0000 0.14450(8) 0.7500 0.0923(7) Uani 1 2 d S . .
O1 O 0.0910(3) 0.1460(4) 0.9700(6) 0.148(3) Uani 1 1 d . . .
O2 O 0.0386(2) 0.2428(2) 0.6606(4) 0.0984(14) Uani 1 1 d . . .
O3 O 0.0000 0.0249(3) 0.7500 0.123(3) Uani 1 2 d S . .
N1 N 0.37984(16) 0.10420(16) 0.9125(3) 0.0450(9) Uani 1 1 d . . .
N2 N 0.47695(15) 0.09284(15) 0.9080(3) 0.0405(8) Uani 1 1 d . . .
N3 N 0.46039(17) 0.06573(18) 1.0829(3) 0.0530(10) Uani 1 1 d . . .
N4 N 0.34406(16) 0.21816(16) 0.6926(3) 0.0468(9) Uani 1 1 d . . .
N5 N 0.44826(15) 0.21511(15) 0.7300(3) 0.0415(8) Uani 1 1 d . . .
N6 N 0.39523(18) 0.30540(17) 0.6661(4) 0.0619(11) Uani 1 1 d . . .
N7 N 0.32388(15) 0.07388(15) 0.5806(3) 0.0438(9) Uani 1 1 d . . .
N8 N 0.42377(15) 0.08612(15) 0.5875(3) 0.0406(9) Uani 1 1 d . . .
N9 N 0.34961(17) 0.04720(18) 0.4131(3) 0.0553(10) Uani 1 1 d . . .
N10 N 0.2447(2) 0.1271(2) 0.7246(4) 0.0663(12) Uani 1 1 d . . .
C1 C 0.3429(2) 0.1019(2) 0.9757(5) 0.0556(12) Uani 1 1 d . . .
H1A H 0.3025 0.1147 0.9399 0.067 Uiso 1 1 calc R . .
C2 C 0.3623(2) 0.0813(2) 1.0910(5) 0.0619(14) Uani 1 1 d . . .
H2A H 0.3361 0.0801 1.1333 0.074 Uiso 1 1 calc R . .
C3 C 0.4220(2) 0.0627(2) 1.1405(4) 0.0582(13) Uani 1 1 d . . .
H3A H 0.4361 0.0473 1.2175 0.070 Uiso 1 1 calc R . .
C4 C 0.4381(2) 0.08700(18) 0.9708(4) 0.0422(10) Uani 1 1 d . . .
C5 C 0.5350(2) 0.07762(19) 0.9625(4) 0.0438(11) Uani 1 1 d . . .
H5A H 0.5472 0.0605 1.0379 0.053 Uiso 1 1 calc R . .
C6 C 0.2913(2) 0.2491(2) 0.6560(5) 0.0613(14) Uani 1 1 d . . .
H6A H 0.2554 0.2299 0.6528 0.074 Uiso 1 1 calc R . .
C7 C 0.2883(2) 0.3077(2) 0.6231(5) 0.0747(17) Uani 1 1 d . . .
H7A H 0.2514 0.3285 0.5972 0.090 Uiso 1 1 calc R . .
C8 C 0.3420(3) 0.3342(3) 0.6300(6) 0.0781(18) Uani 1 1 d . . .
H8A H 0.3412 0.3741 0.6086 0.094 Uiso 1 1 calc R . .
C9 C 0.3945(2) 0.24786(19) 0.6964(4) 0.0446(11) Uani 1 1 d . . .
C10 C 0.5000 0.2437(3) 0.7500 0.0452(16) Uani 1 2 d S . .
H10A H 0.5000 0.2852 0.7500 0.054 Uiso 1 2 calc SR . .
C11 C 0.2677(2) 0.0520(2) 0.5220(5) 0.0527(12) Uani 1 1 d . . .
H11A H 0.2389 0.0543 0.5584 0.063 Uiso 1 1 calc R . .
C12 C 0.2502(2) 0.0265(2) 0.4119(5) 0.0598(14) Uani 1 1 d . . .
H12A H 0.2114 0.0098 0.3751 0.072 Uiso 1 1 calc R . .
C13 C 0.2928(2) 0.0267(2) 0.3587(5) 0.0599(13) Uani 1 1 d . . .
H13A H 0.2817 0.0120 0.2815 0.072 Uiso 1 1 calc R . .
C14 C 0.36422(19) 0.06822(19) 0.5238(4) 0.0420(10) Uani 1 1 d . . .
C15 C 0.1349(7) 0.1014(7) 1.0214(14) 0.226(6) Uani 1 1 d . . .
H15A H 0.1302 0.0689 0.9656 0.271 Uiso 1 1 calc R . .
H15B H 0.1301 0.0856 1.0925 0.271 Uiso 1 1 calc R . .
C16 C 0.1942(6) 0.1287(10) 1.0510(14) 0.227(9) Uani 1 1 d . . .
H16A H 0.2163 0.1114 1.0045 0.273 Uiso 1 1 calc R . .
H16B H 0.2185 0.1236 1.1349 0.273 Uiso 1 1 calc R . .
C17 C 0.1816(8) 0.1921(11) 1.0218(16) 0.269(11) Uani 1 1 d . . .
H17A H 0.1843 0.2019 0.9454 0.322 Uiso 1 1 calc R . .
H17B H 0.2094 0.2176 1.0829 0.322 Uiso 1 1 calc R . .
C18 C 0.1182(7) 0.1971(7) 1.0180(11) 0.205(6) Uani 1 1 d . . .
H18A H 0.1177 0.2022 1.0976 0.246 Uiso 1 1 calc R . .
H18B H 0.0975 0.2308 0.9694 0.246 Uiso 1 1 calc R . .
C19 C 0.0691(4) 0.2952(4) 0.7217(8) 0.127(3) Uani 1 1 d . . .
H19A H 0.0766 0.2924 0.8062 0.152 Uiso 1 1 calc R . .
H19B H 0.0444 0.3304 0.6899 0.152 Uiso 1 1 calc R . .
C20 C 0.1278(4) 0.2982(4) 0.7014(7) 0.117(3) Uani 1 1 d . . .
H20A H 0.1389 0.3393 0.6938 0.140 Uiso 1 1 calc R . .
H20B H 0.1607 0.2799 0.7669 0.140 Uiso 1 1 calc R . .
C21 C 0.1170(3) 0.2654(3) 0.5902(7) 0.099(2) Uani 1 1 d . . .
H21A H 0.1466 0.2335 0.6023 0.119 Uiso 1 1 calc R . .
H21B H 0.1196 0.2918 0.5284 0.119 Uiso 1 1 calc R . .
C22 C 0.0537(4) 0.2412(4) 0.5578(7) 0.116(3) Uani 1 1 d . . .
H22A H 0.0249 0.2651 0.4951 0.140 Uiso 1 1 calc R . .
H22B H 0.0520 0.2006 0.5293 0.140 Uiso 1 1 calc R . .
C23 C -0.0097(6) -0.0121(5) 0.6530(9) 0.186(5) Uani 1 1 d . . .
H23A H 0.0177 -0.0008 0.6125 0.223 Uiso 1 1 calc R . .
H23B H -0.0516 -0.0075 0.5974 0.223 Uiso 1 1 calc R . .
C24 C 0.0008(8) -0.0714(4) 0.6895(10) 0.212(6) Uani 1 1 d . . .
H24A H 0.0404 -0.0849 0.6904 0.254 Uiso 1 1 calc R . .
H24B H -0.0310 -0.0971 0.6370 0.254 Uiso 1 1 calc R . .
C25 C 0.1973(3) 0.1074(3) 0.7050(5) 0.0613(13) Uani 1 1 d . . .

loop_
_atom_site_aniso_label
_atom_site_aniso_U_11
_atom_site_aniso_U_22
_atom_site_aniso_U_33
_atom_site_aniso_U_23
_atom_site_aniso_U_13
_atom_site_aniso_U_12
Cu1 0.0383(3) 0.0649(4) 0.0605(4) 0.0077(3) 0.0163(3) 0.0022(3)
Cu2 0.0349(3) 0.0478(3) 0.0409(3) 0.0007(3) 0.0107(2) 0.0009(3)
S 0.0545(9) 0.1276(17) 0.1476(18) -0.0005(14) 0.0233(10) -0.0231(10)
K 0.1133(16) 0.0622(11) 0.0765(13) 0.000 0.0047(11) 0.000
O1 0.093(4) 0.203(7) 0.116(5) -0.041(5) -0.001(3) 0.035(5)
O2 0.116(4) 0.096(3) 0.100(4) -0.017(3) 0.060(3) -0.025(3)
O3 0.185(8) 0.061(4) 0.150(7) 0.000 0.092(6) 0.000
N1 0.035(2) 0.050(2) 0.052(2) -0.0009(17) 0.0176(18) -0.0004(16)
N2 0.038(2) 0.042(2) 0.041(2) 0.0043(16) 0.0142(17) 0.0021(16)
N3 0.050(2) 0.062(3) 0.046(2) 0.0023(19) 0.0165(19) -0.0044(19)
N4 0.040(2) 0.045(2) 0.050(2) -0.0038(17) 0.0105(17) 0.0039(17)
N5 0.0399(19) 0.0395(19) 0.041(2) -0.0013(16) 0.0100(16) 0.0000(17)
N6 0.051(2) 0.044(2) 0.086(3) 0.007(2) 0.019(2) 0.0086(19)
N7 0.038(2) 0.037(2) 0.051(2) 0.0012(16) 0.0104(18) 0.0009(16)
N8 0.037(2) 0.038(2) 0.043(2) -0.0041(15) 0.0103(17) -0.0030(15)
N9 0.051(2) 0.063(3) 0.046(2) -0.0105(19) 0.0099(18) -0.014(2)
N10 0.042(2) 0.086(3) 0.073(3) 0.011(3) 0.024(2) 0.001(2)
C1 0.044(3) 0.064(3) 0.059(3) -0.006(3) 0.019(2) -0.005(2)
C2 0.057(3) 0.078(4) 0.059(3) -0.015(3) 0.031(3) -0.014(3)
C3 0.058(3) 0.075(3) 0.044(3) -0.005(2) 0.021(3) -0.012(3)
C4 0.046(3) 0.036(2) 0.044(3) -0.0024(19) 0.016(2) -0.0055(19)
C5 0.045(3) 0.042(2) 0.043(3) 0.003(2) 0.015(2) 0.001(2)
C6 0.042(3) 0.061(3) 0.075(4) 0.001(3) 0.014(2) 0.006(2)
C7 0.052(3) 0.061(3) 0.102(5) 0.010(3) 0.017(3) 0.014(3)
C8 0.065(4) 0.051(3) 0.107(5) 0.018(3) 0.018(3) 0.014(3)
C9 0.044(3) 0.042(3) 0.043(3) -0.003(2) 0.011(2) 0.003(2)
C10 0.047(4) 0.035(3) 0.048(4) 0.000 0.010(3) 0.000
C11 0.036(2) 0.045(3) 0.072(3) -0.001(2) 0.013(2) 0.000(2)
C12 0.036(3) 0.053(3) 0.074(4) -0.006(3) 0.000(2) -0.003(2)
C13 0.052(3) 0.060(3) 0.054(3) -0.007(2) 0.003(2) -0.007(2)
C14 0.038(2) 0.040(2) 0.042(3) 0.0003(19) 0.008(2) -0.0027(19)
C15 0.178(14) 0.214(15) 0.257(17) 0.020(13) 0.045(12) 0.048(12)
C16 0.084(8) 0.42(3) 0.173(13) -0.013(15) 0.039(8) 0.073(14)
C17 0.153(15) 0.43(3) 0.208(15) 0.11(2) 0.048(12) -0.040(18)
C18 0.159(12) 0.246(17) 0.147(10) -0.037(10) -0.020(9) 0.040(12)
C19 0.163(8) 0.111(6) 0.125(7) -0.032(5) 0.076(6) -0.027(6)
C20 0.120(6) 0.147(7) 0.094(6) -0.016(5) 0.051(5) -0.041(6)
C21 0.092(5) 0.114(6) 0.097(5) -0.016(4) 0.042(4) -0.008(4)
C22 0.115(6) 0.159(8) 0.082(5) -0.027(5) 0.044(5) -0.028(6)
C23 0.313(17) 0.115(8) 0.130(9) -0.018(7) 0.082(10) -0.035(9)
C24 0.398(19) 0.085(6) 0.211(14) 0.005(7) 0.180(15) 0.017(10)
C25 0.052(3) 0.077(4) 0.059(3) 0.009(3) 0.026(3) 0.012(3)

loop_
_atom_type_symbol
_atom_type_description
_atom_type_scat_dispersion_real
_atom_type_scat_dispersion_imag
_atom_type_scat_source
C C 0.0033 0.0016 'International Tables Vol C Tables 4.2.6.8 and 6.1.1.4'
H H 0.0000 0.0000 'International Tables Vol C Tables 4.2.6.8 and 6.1.1.4'
N N 0.0061 0.0033 'International Tables Vol C Tables 4.2.6.8 and 6.1.1.4'
O O 0.0106 0.0060 'International Tables Vol C Tables 4.2.6.8 and 6.1.1.4'
S S 0.1246 0.1234 'International Tables Vol C Tables 4.2.6.8 and 6.1.1.4'
Cu Cu 0.3201 1.2651 'International Tables Vol C Tables 4.2.6.8 and 6.1.1.4'
K K 0.2009 0.2494 'International Tables Vol C Tables 4.2.6.8 and 6.1.1.4'

loop_
_geom_angle_atom_site_label_1
_geom_angle_atom_site_label_2
_geom_angle_atom_site_label_3
_geom_angle
_geom_angle_site_symmetry_1
_geom_angle_site_symmetry_3
_geom_angle_publ_flag
N1 Cu1 N10 99.63(16) . . ?
N1 Cu1 N4 115.53(14) . . ?
N10 Cu1 N4 99.66(16) . . ?
N1 Cu1 N7 127.78(14) . . ?
N10 Cu1 N7 98.06(16) . . ?
N4 Cu1 N7 109.20(14) . . ?
N1 Cu1 Cu2 80.31(10) . . ?
N10 Cu1 Cu2 178.54(13) . . ?
N4 Cu1 Cu2 81.67(10) . . ?
N7 Cu1 Cu2 80.88(10) . . ?
N2 Cu2 N8 131.93(14) . . ?
N2 Cu2 N5 116.09(14) . . ?
N8 Cu2 N5 111.07(14) . . ?
N2 Cu2 Cu2 86.96(10) . 2_656 ?
N8 Cu2 Cu2 87.09(10) . 2_656 ?
N5 Cu2 Cu2 86.56(10) . 2_656 ?
N2 Cu2 Cu1 93.52(10) . . ?
N8 Cu2 Cu1 93.44(10) . . ?
N5 Cu2 Cu1 92.19(10) . . ?
Cu2 Cu2 Cu1 178.753(19) 2_656 . ?
C25 S K 124.9(2) . . ?
O3 K O1 90.7(2) . 2_556 ?
O3 K O1 90.7(2) . . ?
O1 K O1 178.6(4) 2_556 . ?
O3 K O2 143.43(10) . . ?
O1 K O2 81.99(19) 2_556 . ?
O1 K O2 96.9(2) . . ?
O3 K O2 143.43(10) . 2_556 ?
O1 K O2 96.9(2) 2_556 2_556 ?
O1 K O2 81.99(19) . 2_556 ?
O2 K O2 73.1(2) . 2_556 ?
O3 K S 66.49(4) . 2_556 ?
O1 K S 80.10(14) 2_556 2_556 ?
O1 K S 100.46(17) . 2_556 ?
O2 K S 145.15(12) . 2_556 ?
O2 K S 79.63(11) 2_556 2_556 ?
O3 K S 66.49(4) . . ?
O1 K S 100.46(17) 2_556 . ?
O1 K S 80.10(14) . . ?
O2 K S 79.63(11) . . ?
O2 K S 145.15(12) 2_556 . ?
S K S 132.99(8) 2_556 . ?
C18 O1 C15 105.3(9) . . ?
C18 O1 K 120.7(8) . . ?
C15 O1 K 127.3(8) . . ?
C22 O2 C19 103.6(6) . . ?
C22 O2 K 123.2(5) . . ?
C19 O2 K 129.2(5) . . ?
C23 O3 C23 106.3(10) . 2_556 ?
C23 O3 K 126.9(5) . . ?
C23 O3 K 126.9(5) 2_556 . ?
C4 N1 C1 115.5(4) . . ?
C4 N1 Cu1 129.6(3) . . ?
C1 N1 Cu1 114.6(3) . . ?
C5 N2 C4 117.6(4) . . ?
C5 N2 Cu2 122.3(3) . . ?
C4 N2 Cu2 120.0(3) . . ?
C3 N3 C4 117.2(4) . . ?
C9 N4 C6 116.5(4) . . ?
C9 N4 Cu1 128.5(3) . . ?
C6 N4 Cu1 115.0(3) . . ?
C10 N5 C9 118.2(4) . . ?
C10 N5 Cu2 121.8(3) . . ?
C9 N5 Cu2 120.0(3) . . ?
C8 N6 C9 117.0(4) . . ?
C11 N7 C14 115.3(4) . . ?
C11 N7 Cu1 117.2(3) . . ?
C14 N7 Cu1 126.4(3) . . ?
C5 N8 C14 117.3(4) 2_656 . ?
C5 N8 Cu2 121.6(3) 2_656 . ?
C14 N8 Cu2 121.0(3) . . ?
C13 N9 C14 117.4(4) . . ?
C25 N10 Cu1 155.6(5) . . ?
N1 C1 C2 122.9(5) . . ?
C3 C2 C1 116.9(5) . . ?
N3 C3 C2 122.3(5) . . ?
N1 C4 N3 125.2(4) . . ?
N1 C4 N2 115.4(4) . . ?
N3 C4 N2 119.4(4) . . ?
N2 C5 N8 121.6(4) . 2_656 ?
N4 C6 C7 122.4(5) . . ?
C8 C7 C6 117.0(5) . . ?
N6 C8 C7 122.7(5) . . ?
N4 C9 N6 124.5(4) . . ?
N4 C9 N5 116.1(4) . . ?
N6 C9 N5 119.3(4) . . ?
N5 C10 N5 121.4(6) 2_656 . ?
N7 C11 C12 123.8(5) . . ?
C11 C12 C13 116.3(4) . . ?
N9 C13 C12 122.5(5) . . ?
N9 C14 N7 124.3(4) . . ?
N9 C14 N8 119.8(4) . . ?
N7 C14 N8 115.9(4) . . ?
O1 C15 C16 106.8(13) . . ?
C15 C16 C17 105.2(12) . . ?
C16 C17 C18 101.2(15) . . ?
O1 C18 C17 105.2(14) . . ?
O2 C19 C20 105.7(6) . . ?
C21 C20 C19 105.4(6) . . ?
C20 C21 C22 104.3(6) . . ?
O2 C22 C21 107.7(6) . . ?
O3 C23 C24 110.5(9) . . ?
C23 C24 C24 104.3(6) . 2_556 ?
N10 C25 S 177.9(6) . . ?

loop_
_geom_bond_atom_site_label_1
_geom_bond_atom_site_label_2
_geom_bond_distance
_geom_bond_site_symmetry_2
_geom_bond_publ_flag
Cu1 N1 2.081(4) . ?
Cu1 N10 2.090(4) . ?
Cu1 N4 2.121(4) . ?
Cu1 N7 2.138(4) . ?
Cu1 Cu2 2.5194(8) . ?
Cu2 N2 1.968(3) . ?
Cu2 N8 1.977(3) . ?
Cu2 N5 2.033(3) . ?
Cu2 Cu2 2.5053(10) 2_656 ?
S C25 1.627(6) . ?
S K 3.789(2) . ?
K O3 2.683(7) . ?
K O1 2.728(6) 2_556 ?
K O1 2.728(6) . ?
K O2 2.746(5) . ?
K O2 2.746(5) 2_556 ?
K S 3.789(2) 2_556 ?
O1 C18 1.337(15) . ?
O1 C15 1.405(14) . ?
O2 C22 1.408(8) . ?
O2 C19 1.432(8) . ?
O3 C23 1.382(10) . ?
O3 C23 1.382(10) 2_556 ?
N1 C4 1.341(5) . ?
N1 C1 1.343(6) . ?
N2 C5 1.319(5) . ?
N2 C4 1.384(6) . ?
N3 C3 1.321(6) . ?
N3 C4 1.345(5) . ?
N4 C9 1.340(5) . ?
N4 C6 1.342(6) . ?
N5 C10 1.312(4) . ?
N5 C9 1.383(5) . ?
N6 C8 1.327(6) . ?
N6 C9 1.343(6) . ?
N7 C11 1.338(5) . ?
N7 C14 1.358(6) . ?
N8 C5 1.323(5) 2_656 ?
N8 C14 1.382(5) . ?
N9 C13 1.330(6) . ?
N9 C14 1.336(5) . ?
N10 C25 1.136(6) . ?
C1 C2 1.374(7) . ?
C2 C3 1.368(7) . ?
C5 N8 1.323(5) 2_656 ?
C6 C7 1.368(7) . ?
C7 C8 1.363(8) . ?
C10 N5 1.312(4) 2_656 ?
C11 C12 1.363(7) . ?
C12 C13 1.366(7) . ?
C15 C16 1.437(18) . ?
C16 C17 1.47(2) . ?
C17 C18 1.470(18) . ?
C19 C20 1.481(10) . ?
C20 C21 1.467(9) . ?
C21 C22 1.488(9) . ?
C23 C24 1.395(12) . ?
C24 C24 1.471(19) 2_556 ?
